data_8107111
loop_
_publ_author_name
'Zhang, Xi-Ping'
'Yu, Fei-Jiang'
'He, Xiang-Ming'
'Zou, De-Hong'

_publ_section_title
;
 Crystal structure of
 2-amino-4-(3,4,5-trifluorophenyl)-5-oxo-5,6,7,8-tetrahydro-4H-chromene-3-carbonitrile,
 C16H11F3N2O2
;
_journal_issue 4
_journal_name_full 'Zeitschrift f\"ur Kristallographie - New Crystal Structures'
_journal_page_first 1093
_journal_page_last 1094
_journal_paper_doi 10.1515/ncrs-2016-0073
_journal_volume 231
_journal_year 2016
_chemical_formula_sum 'C16 H11 F3 N2 O2'
_chemical_formula_weight 320.27
_space_group_crystal_system triclinic
_space_group_IT_number 2
_space_group_name_Hall '-P 1'
_space_group_name_H-M_alt 'P -1'
_atom_sites_solution_hydrogens geom
_cell_angle_alpha 111.488(7)
_cell_angle_beta 94.705(6)
_cell_angle_gamma 99.107(6)
_cell_formula_units_Z 2
_cell_length_a 8.3288(5)
_cell_length_b 8.6385(8)
_cell_length_c 11.6004(8)
_cell_measurement_temperature 293(2)
_cell_volume 757.87(11)
_computing_cell_refinement 'Bruker FRAMBO'
_computing_data_collection 'Bruker FRAMBO'
_computing_data_reduction 'Bruker SAINT'
_computing_structure_refinement 'SHELXL-2014/7 (Sheldrick, 2014)'
_computing_structure_solution 'SHELXS-97 (Sheldrick, 1990)'
_diffrn_ambient_temperature 293(2)
_diffrn_measured_fraction_theta_full 0.995
_diffrn_measured_fraction_theta_max 0.995
_diffrn_measurement_device_type 'multiwire proportional'
_diffrn_measurement_method 'phi and omega scans'
_diffrn_radiation_type MoK\a
_diffrn_radiation_wavelength 0.71073
_diffrn_reflns_av_R_equivalents 0.0181
_diffrn_reflns_av_unetI/netI 0.0348
_diffrn_reflns_Laue_measured_fraction_full 0.995
_diffrn_reflns_Laue_measured_fraction_max 0.995
_diffrn_reflns_limit_h_max 9
_diffrn_reflns_limit_h_min -9
_diffrn_reflns_limit_k_max 10
_diffrn_reflns_limit_k_min -10
_diffrn_reflns_limit_l_max 13
_diffrn_reflns_limit_l_min -7
_diffrn_reflns_number 4859
_diffrn_reflns_point_group_measured_fraction_full 0.995
_diffrn_reflns_point_group_measured_fraction_max 0.995
_diffrn_reflns_theta_full 24.997
_diffrn_reflns_theta_max 24.997
_diffrn_reflns_theta_min 4.238
_diffrn_source 'fine-focus sealed tube'
_exptl_absorpt_coefficient_mu 0.119
_exptl_crystal_colour colorless
_exptl_crystal_density_diffrn 1.403
_exptl_crystal_description block
_exptl_crystal_F_000 328
_exptl_crystal_size_max 0.20
_exptl_crystal_size_mid 0.18
_exptl_crystal_size_min 0.17
_refine_diff_density_max 0.162
_refine_diff_density_min -0.200
_refine_diff_density_rms 0.032
_refine_ls_extinction_coef 0.0196(14)
_refine_ls_extinction_expression Fc^*^=kFc[1+0.001xFc^2^\l^3^/sin(2\q)]^-1/4^
_refine_ls_extinction_method 'SHELXL-2014/7 (Sheldrick 2014'
_refine_ls_goodness_of_fit_ref 0.568
_refine_ls_hydrogen_treatment constr
_refine_ls_matrix_type full
_refine_ls_number_parameters 209
_refine_ls_number_reflns 2654
_refine_ls_number_restraints 0
_refine_ls_restrained_S_all 0.568
_refine_ls_R_factor_all 0.0611
_refine_ls_R_factor_gt 0.0435
_refine_ls_shift/su_max 0.000
_refine_ls_shift/su_mean 0.000
_refine_ls_structure_factor_coef Fsqd
_refine_ls_weighting_details 'w=1/[\s^2^(Fo^2^)+(0.0200P)^2^+2.0000P] where P=(Fo^2^+2Fc^2^)/3'
_refine_ls_weighting_scheme calc
_refine_ls_wR_factor_gt 0.0789
_refine_ls_wR_factor_ref 0.0954
_reflns_Friedel_coverage 0.000
_reflns_Friedel_fraction_full .
_reflns_Friedel_fraction_max .
_reflns_number_gt 1998
_reflns_number_total 2654
_reflns_threshold_expression 'I > 2\s(I)'
_cod_data_source_file suppl_ncrs-2016-0073_suppl.cif
_cod_data_source_block a
_cod_database_code 8107111
_shelx_space_group_comment
;
The symmetry employed for this shelxl refinement is uniquely defined
by the following loop, which should always be used as a source of
symmetry information in preference to the above space-group names.
They are only intended as comments.
;

loop_
_space_group_symop_operation_xyz
'x, y, z'
'-x, -y, -z'

loop_
_atom_site_label
_atom_site_type_symbol
_atom_site_fract_x
_atom_site_fract_y
_atom_site_fract_z
_atom_site_U_iso_or_equiv
_atom_site_adp_type
_atom_site_occupancy
_atom_site_site_symmetry_order
_atom_site_calc_flag
_atom_site_refinement_flags_posn
_atom_site_refinement_flags_adp
_atom_site_refinement_flags_occupancy
_atom_site_disorder_assembly
_atom_site_disorder_group
O1 O 0.48780(16) 0.40895(17) 0.31360(14) 0.0463(4) Uani 1 1 d . . . . .
O2 O 1.05477(18) 0.4175(2) 0.35629(16) 0.0587(4) Uani 1 1 d . . . . .
C3 C 0.8135(2) 0.6104(2) 0.35036(17) 0.0351(4) Uani 1 1 d . . . . .
H3A H 0.9062 0.6643 0.4190 0.042 Uiso 1 1 calc R U . . .
C2 C 0.6647(2) 0.6809(2) 0.39365(17) 0.0366(4) Uani 1 1 d . . . . .
C4 C 0.7764(2) 0.4226(2) 0.32121(18) 0.0367(4) Uani 1 1 d . . . . .
C10 C 0.6822(2) 0.8582(3) 0.45636(19) 0.0426(5) Uani 1 1 d . . . . .
C5 C 0.6230(2) 0.3340(2) 0.29954(19) 0.0405(5) Uani 1 1 d . . . . .
C11 C 0.8612(2) 0.6444(2) 0.23621(18) 0.0365(4) Uani 1 1 d . . . . .
N1 N 0.3722(2) 0.6309(2) 0.39549(18) 0.0547(5) Uani 1 1 d . . . . .
H1A H 0.3707 0.7371 0.4315 0.066 Uiso 1 1 calc R U . . .
H1B H 0.2824 0.5562 0.3760 0.066 Uiso 1 1 calc R U . . .
C9 C 0.9140(3) 0.3369(3) 0.3229(2) 0.0454(5) Uani 1 1 d . . . . .
C1 C 0.5133(2) 0.5822(2) 0.37001(18) 0.0399(5) Uani 1 1 d . . . . .
N2 N 0.6974(2) 1.0025(2) 0.5071(2) 0.0621(6) Uani 1 1 d . . . . .
C6 C 0.5738(3) 0.1470(3) 0.2577(2) 0.0542(6) Uani 1 1 d . . . . .
H6A H 0.4765 0.1055 0.1944 0.065 Uiso 1 1 calc R U . . .
H6B H 0.5470 0.1181 0.3281 0.065 Uiso 1 1 calc R U . . .
C16 C 1.0141(3) 0.7360(3) 0.2405(2) 0.0506(6) Uani 1 1 d . . . . .
H16A H 1.0909 0.7771 0.3131 0.061 Uiso 1 1 calc R U . . .
F2 F 0.9825(3) 0.7442(3) -0.06930(17) 0.1153(7) Uani 1 1 d . . . . .
C12 C 0.7503(3) 0.5854(3) 0.1275(2) 0.0547(6) Uani 1 1 d . . . . .
H12A H 0.6462 0.5234 0.1229 0.066 Uiso 1 1 calc R U . . .
C8 C 0.8746(3) 0.1492(3) 0.2888(3) 0.0673(7) Uani 1 1 d . . . . .
H8A H 0.8718 0.1273 0.3649 0.081 Uiso 1 1 calc R U . . .
H8B H 0.9618 0.1001 0.2477 0.081 Uiso 1 1 calc R U . . .
F1 F 0.6855(3) 0.5624(3) -0.08032(16) 0.1287(9) Uani 1 1 d . . . . .
C15 C 1.0526(3) 0.7662(3) 0.1370(3) 0.0670(7) Uani 1 1 d . . . . .
F3 F 1.2013(2) 0.8560(3) 0.1397(2) 0.1274(8) Uani 1 1 d . . . . .
C7 C 0.7129(3) 0.0627(3) 0.2038(3) 0.0697(8) Uani 1 1 d . . . . .
H7A H 0.6888 -0.0559 0.1927 0.084 Uiso 1 1 calc R U . . .
H7B H 0.7210 0.0676 0.1222 0.084 Uiso 1 1 calc R U . . .
C14 C 0.9440(4) 0.7100(3) 0.0303(3) 0.0664(7) Uani 1 1 d . . . . .
C13 C 0.7936(3) 0.6183(4) 0.0261(2) 0.0668(7) Uani 1 1 d . . . . .

loop_
_atom_site_aniso_label
_atom_site_aniso_U_11
_atom_site_aniso_U_22
_atom_site_aniso_U_33
_atom_site_aniso_U_23
_atom_site_aniso_U_13
_atom_site_aniso_U_12
O1 0.0370(8) 0.0368(8) 0.0586(9) 0.0144(7) 0.0041(7) 0.0009(6)
O2 0.0420(9) 0.0661(11) 0.0772(12) 0.0358(9) 0.0160(8) 0.0132(8)
C3 0.0340(10) 0.0341(10) 0.0361(10) 0.0147(8) 0.0030(8) 0.0022(8)
C2 0.0394(11) 0.0323(10) 0.0360(10) 0.0118(8) 0.0077(8) 0.0037(8)
C4 0.0403(11) 0.0354(10) 0.0375(10) 0.0178(8) 0.0094(8) 0.0053(8)
C10 0.0399(11) 0.0427(12) 0.0439(12) 0.0160(10) 0.0113(9) 0.0036(9)
C5 0.0452(11) 0.0359(11) 0.0415(11) 0.0167(9) 0.0091(9) 0.0060(9)
C11 0.0390(10) 0.0308(10) 0.0430(11) 0.0161(8) 0.0120(9) 0.0089(8)
N1 0.0386(10) 0.0479(11) 0.0710(13) 0.0152(10) 0.0153(9) 0.0055(8)
C9 0.0502(13) 0.0493(12) 0.0486(12) 0.0285(10) 0.0191(10) 0.0136(10)
C1 0.0416(11) 0.0395(11) 0.0382(11) 0.0151(9) 0.0084(9) 0.0054(9)
N2 0.0607(13) 0.0411(12) 0.0744(14) 0.0118(10) 0.0149(11) 0.0050(9)
C6 0.0580(14) 0.0368(12) 0.0642(15) 0.0193(11) 0.0106(11) -0.0007(10)
C16 0.0455(12) 0.0476(13) 0.0577(14) 0.0228(11) 0.0124(10) -0.0017(10)
F2 0.1626(19) 0.1336(17) 0.0840(12) 0.0708(12) 0.0680(13) 0.0307(14)
C12 0.0478(13) 0.0703(16) 0.0452(13) 0.0256(12) 0.0073(10) 0.0015(11)
C8 0.0671(16) 0.0527(15) 0.100(2) 0.0419(15) 0.0320(15) 0.0237(13)
F1 0.1180(16) 0.210(2) 0.0576(11) 0.0682(13) -0.0054(10) 0.0021(15)
C15 0.0666(16) 0.0580(15) 0.0806(19) 0.0323(14) 0.0350(15) -0.0017(13)
F3 0.0989(14) 0.1466(18) 0.1331(17) 0.0700(15) 0.0458(13) -0.0391(13)
C7 0.0862(19) 0.0360(13) 0.0865(19) 0.0196(13) 0.0302(16) 0.0123(12)
C14 0.092(2) 0.0658(16) 0.0588(16) 0.0354(14) 0.0409(15) 0.0213(15)
C13 0.0740(17) 0.0860(19) 0.0435(14) 0.0286(13) 0.0086(12) 0.0162(15)

loop_
_atom_type_symbol
_atom_type_description
_atom_type_scat_dispersion_real
_atom_type_scat_dispersion_imag
_atom_type_scat_source
C C 0.0033 0.0016 'International Tables Vol C Tables 4.2.6.8 and 6.1.1.4'
H H 0.0000 0.0000 'International Tables Vol C Tables 4.2.6.8 and 6.1.1.4'
N N 0.0061 0.0033 'International Tables Vol C Tables 4.2.6.8 and 6.1.1.4'
O O 0.0106 0.0060 'International Tables Vol C Tables 4.2.6.8 and 6.1.1.4'
F F 0.0171 0.0103 'International Tables Vol C Tables 4.2.6.8 and 6.1.1.4'

loop_
_geom_angle_atom_site_label_1
_geom_angle_atom_site_label_2
_geom_angle_atom_site_label_3
_geom_angle
_geom_angle_site_symmetry_1
_geom_angle_site_symmetry_3
C1 O1 C5 118.34(15) . .
C4 C3 C2 108.27(15) . .
C4 C3 C11 110.61(15) . .
C2 C3 C11 112.14(15) . .
C4 C3 H3A 108.6 . .
C2 C3 H3A 108.6 . .
C11 C3 H3A 108.6 . .
C1 C2 C10 118.30(18) . .
C1 C2 C3 122.77(17) . .
C10 C2 C3 118.86(16) . .
C5 C4 C9 119.19(18) . .
C5 C4 C3 122.20(18) . .
C9 C4 C3 118.55(17) . .
N2 C10 C2 179.6(2) . .
C4 C5 O1 122.86(18) . .
C4 C5 C6 125.99(19) . .
O1 C5 C6 111.14(17) . .
C12 C11 C16 118.85(19) . .
C12 C11 C3 120.22(17) . .
C16 C11 C3 120.92(18) . .
C1 N1 H1A 120.0 . .
C1 N1 H1B 120.0 . .
H1A N1 H1B 120.0 . .
O2 C9 C4 120.74(19) . .
O2 C9 C8 121.5(2) . .
C4 C9 C8 117.69(19) . .
N1 C1 C2 128.06(19) . .
N1 C1 O1 110.37(17) . .
C2 C1 O1 121.57(18) . .
C5 C6 C7 110.19(18) . .
C5 C6 H6A 109.6 . .
C7 C6 H6A 109.6 . .
C5 C6 H6B 109.6 . .
C7 C6 H6B 109.6 . .
H6A C6 H6B 108.1 . .
C15 C16 C11 119.6(2) . .
C15 C16 H16A 120.2 . .
C11 C16 H16A 120.2 . .
C13 C12 C11 119.8(2) . .
C13 C12 H12A 120.1 . .
C11 C12 H12A 120.1 . .
C9 C8 C7 113.4(2) . .
C9 C8 H8A 108.9 . .
C7 C8 H8A 108.9 . .
C9 C8 H8B 108.9 . .
C7 C8 H8B 108.9 . .
H8A C8 H8B 107.7 . .
F3 C15 C14 117.7(2) . .
F3 C15 C16 120.3(3) . .
C14 C15 C16 122.0(2) . .
C8 C7 C6 111.2(2) . .
C8 C7 H7A 109.4 . .
C6 C7 H7A 109.4 . .
C8 C7 H7B 109.4 . .
C6 C7 H7B 109.4 . .
H7A C7 H7B 108.0 . .
F2 C14 C15 121.2(3) . .
F2 C14 C13 120.5(3) . .
C15 C14 C13 118.3(2) . .
F1 C13 C14 118.2(2) . .
F1 C13 C12 120.2(2) . .
C14 C13 C12 121.6(2) . .

loop_
_geom_bond_atom_site_label_1
_geom_bond_atom_site_label_2
_geom_bond_distance
_geom_bond_site_symmetry_2
O1 C1 1.369(2) .
O1 C5 1.377(2) .
O2 C9 1.216(3) .
C3 C4 1.505(3) .
C3 C2 1.508(3) .
C3 C11 1.527(3) .
C3 H3A 0.9800 .
C2 C1 1.351(3) .
C2 C10 1.411(3) .
C4 C5 1.333(3) .
C4 C9 1.461(3) .
C10 N2 1.148(3) .
C5 C6 1.482(3) .
C11 C12 1.376(3) .
C11 C16 1.376(3) .
N1 C1 1.329(3) .
N1 H1A 0.8600 .
N1 H1B 0.8600 .
C9 C8 1.494(3) .
C6 C7 1.522(3) .
C6 H6A 0.9700 .
C6 H6B 0.9700 .
C16 C15 1.370(3) .
C16 H16A 0.9300 .
F2 C14 1.344(3) .
C12 C13 1.370(3) .
C12 H12A 0.9300 .
C8 C7 1.506(4) .
C8 H8A 0.9700 .
C8 H8B 0.9700 .
F1 C13 1.346(3) .
C15 F3 1.345(3) .
C15 C14 1.350(4) .
C7 H7A 0.9700 .
C7 H7B 0.9700 .
C14 C13 1.359(4) .
